data_7021048
loop_
_publ_author_name
'Ludwig, Gerd'
'Kalu\/derovi\'c, Goran N'
'R\"uffer, Tobias'
'Bette, Martin'
'Korb, Marcus'
'Block, Michael'
'Paschke, Reinhard'
'Lang, Heinrich'
'Steinborn, Dirk'

_publ_section_title
;
 Cationic arene ruthenium(ii) complexes with chelating P-functionalized
 alkyl phenyl sulfide and sulfoxide ligands as potent anticancer agents.
;
_journal_issue 11
_journal_name_full 'Dalton transactions (Cambridge, England : 2003)'
_journal_page_first 3771
_journal_page_last 3774
_journal_paper_doi 10.1039/c3dt33064h
_journal_volume 42
_journal_year 2013
_chemical_formula_moiety 'C29 H31 Cl P Ru S, F6 P, C H2 CL2'
_chemical_formula_sum 'C30 H33 Cl3 F6 P2 Ru S'
_chemical_formula_weight 808.98
_chemical_name_systematic
;
?
;
_space_group_IT_number 2
_symmetry_cell_setting triclinic
_symmetry_space_group_name_Hall '-P 1'
_symmetry_space_group_name_H-M 'P -1'
_atom_sites_solution_hydrogens geom
_atom_sites_solution_primary direct
_atom_sites_solution_secondary difmap
_audit_creation_method SHELXL-97
_cell_angle_alpha 81.18(2)
_cell_angle_beta 79.32(2)
_cell_angle_gamma 68.398(17)
_cell_formula_units_Z 2
_cell_length_a 10.148(2)
_cell_length_b 10.774(3)
_cell_length_c 16.677(6)
_cell_measurement_reflns_used 13808
_cell_measurement_temperature 200(2)
_cell_measurement_theta_max 28.405
_cell_measurement_theta_min 2.66
_cell_volume 1658.7(9)
_computing_structure_refinement 'SHELXL-97 (Sheldrick, 1997)'
_computing_structure_solution 'SHELXS-97 (Sheldrick, 1990)'
_diffrn_ambient_temperature 200(2)
_diffrn_measured_fraction_theta_full 0.980
_diffrn_measured_fraction_theta_max 0.980
_diffrn_measurement_device_type IPDS2T
_diffrn_measurement_method 'area detector'
_diffrn_radiation_monochromator graphite
_diffrn_radiation_source 'fine-focus sealed tube'
_diffrn_radiation_type MoK\a
_diffrn_radiation_wavelength 0.71073
_diffrn_reflns_av_R_equivalents 0.0476
_diffrn_reflns_av_sigmaI/netI 0.0527
_diffrn_reflns_limit_h_max 12
_diffrn_reflns_limit_h_min -12
_diffrn_reflns_limit_k_max 12
_diffrn_reflns_limit_k_min -12
_diffrn_reflns_limit_l_max 19
_diffrn_reflns_limit_l_min -19
_diffrn_reflns_number 12855
_diffrn_reflns_theta_full 25.00
_diffrn_reflns_theta_max 25.00
_diffrn_reflns_theta_min 2.66
_exptl_absorpt_coefficient_mu 0.928
_exptl_absorpt_correction_T_max 0.91641
_exptl_absorpt_correction_T_min 0.68119
_exptl_absorpt_correction_type multi-scan
_exptl_absorpt_process_details
'Spek, A.L. (2003). J. Appl. Cryst. 36, 7-13. Spek, A.L. (2009). Acta Cryst. D65, 148-155.'
_exptl_crystal_colour yellow
_exptl_crystal_density_diffrn 1.620
_exptl_crystal_density_method 'not measured'
_exptl_crystal_description plate
_exptl_crystal_F_000 816
_exptl_crystal_size_max 0.35
_exptl_crystal_size_mid 0.18
_exptl_crystal_size_min 0.07
_refine_diff_density_max 1.054
_refine_diff_density_min -0.911
_refine_diff_density_rms 0.083
_refine_ls_extinction_method none
_refine_ls_goodness_of_fit_ref 0.961
_refine_ls_hydrogen_treatment constr
_refine_ls_matrix_type full
_refine_ls_number_parameters 391
_refine_ls_number_reflns 5709
_refine_ls_number_restraints 0
_refine_ls_restrained_S_all 0.961
_refine_ls_R_factor_all 0.0502
_refine_ls_R_factor_gt 0.0395
_refine_ls_shift/su_max 0.000
_refine_ls_shift/su_mean 0.000
_refine_ls_structure_factor_coef Fsqd
_refine_ls_weighting_details 'calc w=1/[\s^2^(Fo^2^)+(0.0644P)^2^+0.0000P] where P=(Fo^2^+2Fc^2^)/3'
_refine_ls_weighting_scheme calc
_refine_ls_wR_factor_gt 0.0967
_refine_ls_wR_factor_ref 0.0997
_reflns_number_gt 4584
_reflns_number_total 5709
_reflns_threshold_expression >2sigma(I)
_cod_data_source_file c3dt33064h.txt
_cod_data_source_block c:\i2t0497
_cod_original_cell_volume 1658.8(8)
_cod_original_sg_symbol_H-M P-1
_cod_database_code 7021048

loop_
_symmetry_equiv_pos_as_xyz
'x, y, z'
'-x, -y, -z'

loop_
_atom_site_label
_atom_site_type_symbol
_atom_site_fract_x
_atom_site_fract_y
_atom_site_fract_z
_atom_site_U_iso_or_equiv
_atom_site_adp_type
_atom_site_occupancy
_atom_site_symmetry_multiplicity
_atom_site_calc_flag
_atom_site_refinement_flags
C12 C 0.2900(4) 0.1813(3) 0.1863(2) 0.0283(7) Uani 1 1 d .
C13 C -0.1299(4) 0.0828(4) 0.2013(2) 0.0346(8) Uani 1 1 d .
H13A H -0.1225 0.0082 0.2411 0.041 Uiso 1 1 calc R
C15 C -0.0133(4) 0.1956(3) 0.0856(2) 0.0282(8) Uani 1 1 d .
C17 C -0.0076(4) 0.0849(3) 0.1449(2) 0.0311(8) Uani 1 1 d .
H17A H 0.0797 0.0111 0.1468 0.037 Uiso 1 1 calc R
C18 C -0.2635(4) 0.1897(4) 0.1996(2) 0.0349(8) Uani 1 1 d .
C20 C 0.0851(4) 0.4006(4) 0.2788(2) 0.0318(8) Uani 1 1 d .
H20A H 0.0429 0.4179 0.3362 0.038 Uiso 1 1 calc R
H20B H 0.1681 0.4310 0.2628 0.038 Uiso 1 1 calc R
C21 C 0.2671(4) 0.1542(4) 0.3964(2) 0.0393(9) Uani 1 1 d .
H21A H 0.2961 0.2292 0.3774 0.047 Uiso 1 1 calc R
C22 C 0.3683(4) 0.0452(4) 0.1772(2) 0.0329(8) Uani 1 1 d .
H22A H 0.3409 -0.0221 0.2123 0.040 Uiso 1 1 calc R
C23 C -0.1458(4) 0.3063(4) 0.0878(2) 0.0328(8) Uani 1 1 d .
H23A H -0.1512 0.3847 0.0517 0.039 Uiso 1 1 calc R
C24 C -0.1861(4) 0.6013(4) 0.2609(2) 0.0361(9) Uani 1 1 d .
C25 C 0.3102(5) 0.0758(5) 0.4677(3) 0.0515(12) Uani 1 1 d .
H25A H 0.3683 0.0977 0.4977 0.062 Uiso 1 1 calc R
C29 C -0.3915(5) 0.1875(5) 0.2600(3) 0.0457(10) Uani 1 1 d .
H29C H -0.4634 0.2780 0.2608 0.055 Uiso 1 1 calc R
H29B H -0.3630 0.1562 0.3146 0.055 Uiso 1 1 calc R
H29A H -0.4322 0.1268 0.2441 0.055 Uiso 1 1 calc R
C30 C 0.1811(4) 0.1222(4) 0.3530(2) 0.0324(8) Uani 1 1 d .
C31 C 0.4490(4) 0.2422(4) 0.0738(2) 0.0365(9) Uani 1 1 d .
H31A H 0.4770 0.3089 0.0385 0.044 Uiso 1 1 calc R
C33 C -0.2696(4) 0.3020(4) 0.1426(2) 0.0339(8) Uani 1 1 d .
H33A H -0.3572 0.3756 0.1408 0.041 Uiso 1 1 calc R
C35 C 0.5256(4) 0.1077(4) 0.0651(3) 0.0406(9) Uani 1 1 d .
H35A H 0.6058 0.0827 0.0236 0.049 Uiso 1 1 calc R
C37 C 0.2692(5) -0.0328(5) 0.4948(3) 0.0564(13) Uani 1 1 d .
H37A H 0.2994 -0.0860 0.5435 0.068 Uiso 1 1 calc R
C38 C 0.1150(4) 0.1908(4) 0.0209(2) 0.0332(8) Uani 1 1 d .
H38A H 0.2037 0.1393 0.0463 0.040 Uiso 1 1 calc R
C39 C 0.1114(4) 0.1125(4) -0.0484(2) 0.0410(10) Uani 1 1 d .
H39C H 0.1915 0.1106 -0.0920 0.049 Uiso 1 1 calc R
H39B H 0.0209 0.1567 -0.0708 0.049 Uiso 1 1 calc R
H39A H 0.1197 0.0206 -0.0265 0.049 Uiso 1 1 calc R
C42 C -0.3271(5) 0.6118(4) 0.2674(3) 0.0483(11) Uani 1 1 d .
H42A H -0.3514 0.5473 0.2461 0.058 Uiso 1 1 calc R
C44 C 0.4866(4) 0.0093(4) 0.1163(3) 0.0399(9) Uani 1 1 d .
H44A H 0.5403 -0.0826 0.1101 0.048 Uiso 1 1 calc R
C45 C 0.1410(5) 0.0119(4) 0.3808(3) 0.0459(10) Uani 1 1 d .
H45A H 0.0832 -0.0109 0.3509 0.055 Uiso 1 1 calc R
C46 C 0.1219(5) 0.3278(4) -0.0139(2) 0.0421(10) Uani 1 1 d .
H46C H 0.2138 0.3164 -0.0487 0.050 Uiso 1 1 calc R
H46B H 0.1124 0.3804 0.0312 0.050 Uiso 1 1 calc R
H46A H 0.0437 0.3746 -0.0465 0.050 Uiso 1 1 calc R
C47 C -0.3976(6) 0.8113(5) 0.3359(3) 0.0610(14) Uani 1 1 d .
H47A H -0.4707 0.8840 0.3614 0.073 Uiso 1 1 calc R
C49 C 0.1845(6) -0.0656(5) 0.4519(3) 0.0584(13) Uani 1 1 d .
H49A H 0.1562 -0.1409 0.4712 0.070 Uiso 1 1 calc R
C51 C -0.1491(6) 0.6942(4) 0.2915(3) 0.0488(11) Uani 1 1 d .
H51A H -0.0515 0.6861 0.2866 0.059 Uiso 1 1 calc R
C52 C -0.4335(5) 0.7182(5) 0.3054(3) 0.0609(14) Uani 1 1 d .
H52A H -0.5311 0.7264 0.3103 0.073 Uiso 1 1 calc R
C59 C -0.2564(6) 0.8000(5) 0.3298(3) 0.0596(14) Uani 1 1 d .
H59A H -0.2323 0.8641 0.3516 0.071 Uiso 1 1 calc R
C60 C 0.3306(4) 0.2795(4) 0.1345(2) 0.0326(8) Uani 1 1 d .
H60A H 0.2778 0.3716 0.1404 0.039 Uiso 1 1 calc R
F29 F 0.3639(4) 0.5497(3) 0.2127(2) 0.0753(9) Uani 1 1 d .
F33 F 0.2487(3) 0.7964(3) 0.08095(19) 0.0631(8) Uani 1 1 d .
F37 F 0.1641(3) 0.6415(4) 0.1570(2) 0.0852(11) Uani 1 1 d .
F41 F 0.4521(4) 0.7021(4) 0.1352(2) 0.0849(11) Uani 1 1 d .
F49 F 0.3745(5) 0.5763(3) 0.0763(2) 0.0849(11) Uani 1 1 d .
F50 F 0.2418(5) 0.7699(3) 0.2173(2) 0.1011(14) Uani 1 1 d .
P5 P 0.30653(12) 0.67318(10) 0.14722(7) 0.0406(3) Uani 1 1 d .
P6 P 0.12909(10) 0.22483(9) 0.25976(6) 0.0265(2) Uani 1 1 d .
S3 S -0.04749(10) 0.47145(8) 0.20733(5) 0.0299(2) Uani 1 1 d .
Cl3 Cl -0.18075(10) 0.28652(9) 0.35355(5) 0.0355(2) Uani 1 1 d .
Ru1 Ru -0.08469(3) 0.26360(3) 0.212888(17) 0.02508(10) Uani 1 1 d .
Cl4 Cl 0.4379(3) 0.3994(2) 0.43885(15) 0.1222(8) Uani 1 1 d .
Cl5 Cl 0.1407(4) 0.5754(4) 0.4468(2) 0.1802(15) Uani 1 1 d .
C61 C 0.2810(11) 0.4813(10) 0.4971(5) 0.133(4) Uani 1 1 d .
H61A H 0.2519 0.4137 0.5359 0.160 Uiso 1 1 calc R
H61B H 0.2998 0.5405 0.5300 0.160 Uiso 1 1 calc R

loop_
_atom_site_aniso_label
_atom_site_aniso_U_11
_atom_site_aniso_U_22
_atom_site_aniso_U_33
_atom_site_aniso_U_23
_atom_site_aniso_U_13
_atom_site_aniso_U_12
C12 0.0239(17) 0.0288(18) 0.0315(18) -0.0016(14) -0.0070(14) -0.0074(14)
C13 0.039(2) 0.0292(19) 0.040(2) -0.0004(15) -0.0099(17) -0.0157(16)
C15 0.0285(18) 0.0272(17) 0.0280(17) -0.0047(14) -0.0050(14) -0.0076(15)
C17 0.0329(19) 0.0224(17) 0.0376(19) -0.0085(14) -0.0082(16) -0.0053(15)
C18 0.0278(19) 0.045(2) 0.038(2) -0.0092(16) -0.0063(16) -0.0164(17)
C20 0.0310(19) 0.0302(18) 0.0355(19) -0.0042(15) -0.0062(15) -0.0109(15)
C21 0.038(2) 0.038(2) 0.039(2) -0.0003(16) -0.0141(17) -0.0064(17)
C22 0.0266(18) 0.0285(18) 0.043(2) -0.0014(15) -0.0074(16) -0.0079(15)
C23 0.035(2) 0.0312(18) 0.0289(18) -0.0024(14) -0.0136(15) -0.0035(16)
C24 0.042(2) 0.0232(17) 0.0361(19) -0.0014(14) -0.0069(17) -0.0025(16)
C25 0.048(3) 0.060(3) 0.040(2) -0.004(2) -0.019(2) -0.005(2)
C29 0.033(2) 0.060(3) 0.050(2) -0.007(2) -0.0040(19) -0.023(2)
C30 0.0277(18) 0.0290(18) 0.0344(19) -0.0014(15) -0.0042(15) -0.0036(15)
C31 0.033(2) 0.041(2) 0.0356(19) 0.0015(16) -0.0026(16) -0.0159(17)
C33 0.0244(18) 0.039(2) 0.038(2) -0.0051(16) -0.0134(15) -0.0060(16)
C35 0.028(2) 0.049(2) 0.043(2) -0.0111(18) 0.0019(17) -0.0114(18)
C37 0.053(3) 0.055(3) 0.045(2) 0.007(2) -0.013(2) -0.002(2)
C38 0.0307(19) 0.0329(19) 0.0323(18) -0.0037(15) -0.0089(15) -0.0045(16)
C39 0.029(2) 0.052(2) 0.039(2) -0.0157(18) -0.0041(16) -0.0075(18)
C42 0.039(2) 0.040(2) 0.059(3) -0.0116(19) -0.015(2) 0.0003(19)
C44 0.029(2) 0.034(2) 0.050(2) -0.0096(17) -0.0019(17) -0.0026(17)
C45 0.043(2) 0.045(2) 0.049(2) 0.0097(19) -0.015(2) -0.016(2)
C46 0.040(2) 0.039(2) 0.039(2) 0.0008(17) -0.0023(18) -0.0078(18)
C47 0.066(3) 0.038(2) 0.057(3) -0.013(2) 0.001(2) 0.006(2)
C49 0.059(3) 0.047(3) 0.060(3) 0.016(2) -0.008(2) -0.016(2)
C51 0.060(3) 0.032(2) 0.052(2) -0.0096(18) 0.000(2) -0.014(2)
C52 0.041(3) 0.054(3) 0.066(3) -0.016(2) -0.010(2) 0.014(2)
C59 0.080(4) 0.036(2) 0.059(3) -0.020(2) 0.011(3) -0.019(2)
C60 0.0304(19) 0.0269(18) 0.039(2) 0.0002(15) -0.0070(16) -0.0088(15)
F29 0.084(2) 0.0566(17) 0.079(2) 0.0246(15) -0.0281(18) -0.0221(16)
F33 0.0505(16) 0.0453(15) 0.0814(19) 0.0241(14) -0.0115(14) -0.0136(13)
F37 0.0494(17) 0.087(2) 0.124(3) 0.037(2) -0.0212(18) -0.0434(17)
F41 0.061(2) 0.094(2) 0.115(3) 0.024(2) -0.032(2) -0.0487(19)
F49 0.116(3) 0.0542(18) 0.074(2) -0.0178(15) 0.019(2) -0.0279(19)
F50 0.156(4) 0.061(2) 0.075(2) -0.0225(17) 0.023(2) -0.037(2)
P5 0.0358(6) 0.0290(5) 0.0544(6) 0.0021(4) -0.0062(5) -0.0106(4)
P6 0.0223(4) 0.0243(4) 0.0313(4) -0.0017(3) -0.0058(3) -0.0056(4)
S3 0.0315(5) 0.0224(4) 0.0327(4) -0.0026(3) -0.0050(4) -0.0054(4)
Cl3 0.0337(5) 0.0400(5) 0.0301(4) -0.0045(4) -0.0003(4) -0.0113(4)
Ru1 0.02135(15) 0.02242(15) 0.02883(15) -0.00267(10) -0.00480(10) -0.00388(11)
Cl4 0.1211(17) 0.1324(18) 0.1292(17) -0.0769(15) 0.0275(14) -0.0590(15)
Cl5 0.177(3) 0.184(3) 0.204(3) -0.078(3) -0.092(3) -0.037(2)
C61 0.152(9) 0.137(8) 0.078(5) -0.040(5) -0.017(5) 0.001(7)

loop_
_atom_type_symbol
_atom_type_description
_atom_type_scat_dispersion_real
_atom_type_scat_dispersion_imag
_atom_type_scat_source
C C 0.0033 0.0016 'International Tables Vol C Tables 4.2.6.8 and 6.1.1.4'
H H 0.0000 0.0000 'International Tables Vol C Tables 4.2.6.8 and 6.1.1.4'
F F 0.0171 0.0103 'International Tables Vol C Tables 4.2.6.8 and 6.1.1.4'
P P 0.1023 0.0942 'International Tables Vol C Tables 4.2.6.8 and 6.1.1.4'
S S 0.1246 0.1234 'International Tables Vol C Tables 4.2.6.8 and 6.1.1.4'
Cl Cl 0.1484 0.1585 'International Tables Vol C Tables 4.2.6.8 and 6.1.1.4'
Ru Ru -1.2594 0.8363 'International Tables Vol C Tables 4.2.6.8 and 6.1.1.4'

loop_
_geom_angle_atom_site_label_1
_geom_angle_atom_site_label_2
_geom_angle_atom_site_label_3
_geom_angle
C60 C12 C22 119.9(3)
C60 C12 P6 121.4(3)
C22 C12 P6 118.5(3)
C17 C13 C18 121.5(3)
C17 C13 H13A 119.3
C18 C13 H13A 119.3
C17 C15 C23 116.9(3)
C17 C15 C38 120.2(3)
C23 C15 C38 122.8(3)
C13 C17 C15 121.1(3)
C13 C17 H17A 119.5
C15 C17 H17A 119.5
C33 C18 C13 118.0(4)
C33 C18 C29 120.7(3)
C13 C18 C29 121.1(4)
S3 C20 P6 95.35(18)
S3 C20 H20A 112.7
P6 C20 H20A 112.7
S3 C20 H20B 112.7
P6 C20 H20B 112.7
H20A C20 H20B 110.2
C25 C21 C30 119.6(4)
C25 C21 H21A 120.2
C30 C21 H21A 120.2
C44 C22 C12 119.6(4)
C44 C22 H22A 120.2
C12 C22 H22A 120.2
C33 C23 C15 121.8(3)
C33 C23 H23A 119.1
C15 C23 H23A 119.1
C42 C24 C51 121.1(4)
C42 C24 S3 120.3(3)
C51 C24 S3 118.5(3)
C37 C25 C21 120.2(5)
C37 C25 H25A 119.9
C21 C25 H25A 119.9
C18 C29 H29C 109.5
C18 C29 H29B 109.5
H29C C29 H29B 109.5
C18 C29 H29A 109.5
H29C C29 H29A 109.5
H29B C29 H29A 109.5
C45 C30 C21 119.6(4)
C45 C30 P6 121.9(3)
C21 C30 P6 118.4(3)
C35 C31 C60 119.9(4)
C35 C31 H31A 120.1
C60 C31 H31A 120.1
C18 C33 C23 120.5(3)
C18 C33 H33A 119.7
C23 C33 H33A 119.7
C31 C35 C44 120.8(4)
C31 C35 H35A 119.6
C44 C35 H35A 119.6
C25 C37 C49 120.6(4)
C25 C37 H37A 119.7
C49 C37 H37A 119.7
C15 C38 C46 114.3(3)
C15 C38 C39 107.8(3)
C46 C38 C39 110.3(3)
C15 C38 H38A 108.1
C46 C38 H38A 108.1
C39 C38 H38A 108.1
C38 C39 H39C 109.5
C38 C39 H39B 109.5
H39C C39 H39B 109.5
C38 C39 H39A 109.5
H39C C39 H39A 109.5
H39B C39 H39A 109.5
C24 C42 C52 119.1(5)
C24 C42 H42A 120.4
C52 C42 H42A 120.4
C35 C44 C22 120.0(4)
C35 C44 H44A 120.0
C22 C44 H44A 120.0
C30 C45 C49 120.3(4)
C30 C45 H45A 119.8
C49 C45 H45A 119.8
C38 C46 H46C 109.5
C38 C46 H46B 109.5
H46C C46 H46B 109.5
C38 C46 H46A 109.5
H46C C46 H46A 109.5
H46B C46 H46A 109.5
C52 C47 C59 120.5(4)
C52 C47 H47A 119.7
C59 C47 H47A 119.7
C37 C49 C45 119.7(5)
C37 C49 H49A 120.2
C45 C49 H49A 120.2
C24 C51 C59 119.3(5)
C24 C51 H51A 120.4
C59 C51 H51A 120.4
C47 C52 C42 120.2(5)
C47 C52 H52A 119.9
C42 C52 H52A 119.9
C47 C59 C51 119.8(5)
C47 C59 H59A 120.1
C51 C59 H59A 120.1
C12 C60 C31 120.0(3)
C12 C60 H60A 120.0
C31 C60 H60A 120.0
F50 P5 F37 91.3(3)
F50 P5 F49 178.9(3)
F37 P5 F49 89.8(2)
F50 P5 F29 90.4(2)
F37 P5 F29 88.62(19)
F49 P5 F29 89.66(19)
F50 P5 F41 90.5(3)
F37 P5 F41 178.2(2)
F49 P5 F41 88.5(2)
F29 P5 F41 91.36(19)
F50 P5 F33 89.99(19)
F37 P5 F33 91.10(17)
F49 P5 F33 89.94(19)
F29 P5 F33 179.5(2)
F41 P5 F33 88.91(17)
C12 P6 C30 104.83(16)
C12 P6 C20 106.97(18)
C30 P6 C20 107.24(17)
C12 P6 Ru1 117.38(12)
C30 P6 Ru1 123.81(14)
C20 P6 Ru1 94.57(12)
C24 S3 C20 103.09(17)
C24 S3 Ru1 116.78(15)
C20 S3 Ru1 92.23(12)
P6 Ru1 Cl3 83.29(4)
P6 Ru1 S3 70.64(4)
Cl3 Ru1 S3 88.18(4)
Cl5 C61 Cl4 117.1(5)
Cl5 C61 H61A 108.0
Cl4 C61 H61A 108.0
Cl5 C61 H61B 108.0
Cl4 C61 H61B 108.0
H61A C61 H61B 107.3

loop_
_geom_bond_atom_site_label_1
_geom_bond_atom_site_label_2
_geom_bond_distance
C12 C60 1.394(5)
C12 C22 1.404(5)
C12 P6 1.805(4)
C13 C17 1.417(6)
C13 C18 1.421(5)
C13 H13A 0.9500
C15 C17 1.419(5)
C15 C23 1.430(5)
C15 C38 1.519(5)
C17 H17A 0.9500
C18 C33 1.409(6)
C18 C29 1.495(6)
C20 S3 1.836(4)
C20 P6 1.842(4)
C20 H20A 0.9900
C20 H20B 0.9900
C21 C25 1.389(6)
C21 C30 1.392(6)
C21 H21A 0.9500
C22 C44 1.396(6)
C22 H22A 0.9500
C23 C33 1.421(6)
C23 H23A 0.9500
C24 C42 1.378(7)
C24 C51 1.382(6)
C24 S3 1.790(4)
C25 C37 1.369(8)
C25 H25A 0.9500
C29 H29C 0.9800
C29 H29B 0.9800
C29 H29A 0.9800
C30 C45 1.382(6)
C30 P6 1.807(4)
C31 C35 1.384(6)
C31 C60 1.395(5)
C31 H31A 0.9500
C33 H33A 0.9500
C35 C44 1.385(6)
C35 H35A 0.9500
C37 C49 1.379(8)
C37 H37A 0.9500
C38 C46 1.522(6)
C38 C39 1.544(5)
C38 H38A 1.0000
C39 H39C 0.9800
C39 H39B 0.9800
C39 H39A 0.9800
C42 C52 1.393(6)
C42 H42A 0.9500
C44 H44A 0.9500
C45 C49 1.386(6)
C45 H45A 0.9500
C46 H46C 0.9800
C46 H46B 0.9800
C46 H46A 0.9800
C47 C52 1.376(8)
C47 C59 1.378(9)
C47 H47A 0.9500
C49 H49A 0.9500
C51 C59 1.395(6)
C51 H51A 0.9500
C52 H52A 0.9500
C59 H59A 0.9500
C60 H60A 0.9500
F29 P5 1.588(3)
F33 P5 1.595(3)
F37 P5 1.579(3)
F41 P5 1.591(3)
F49 P5 1.585(3)
F50 P5 1.571(3)
P6 Ru1 2.3135(11)
S3 Ru1 2.3901(11)
Cl3 Ru1 2.3806(12)
Cl4 C61 1.707(9)
Cl5 C61 1.697(9)
C61 H61A 0.9900
C61 H61B 0.9900

loop_
_geom_torsion_atom_site_label_1
_geom_torsion_atom_site_label_2
_geom_torsion_atom_site_label_3
_geom_torsion_atom_site_label_4
_geom_torsion
C18 C13 C17 C15 1.3(6)
C23 C15 C17 C13 2.6(5)
C38 C15 C17 C13 -174.5(3)
C17 C13 C18 C33 -3.2(6)
C17 C13 C18 C29 -179.2(4)
C60 C12 C22 C44 0.2(5)
P6 C12 C22 C44 175.0(3)
C17 C15 C23 C33 -4.7(5)
C38 C15 C23 C33 172.3(3)
C30 C21 C25 C37 0.5(7)
C25 C21 C30 C45 -0.7(6)
C25 C21 C30 P6 -179.1(3)
C13 C18 C33 C23 1.1(5)
C29 C18 C33 C23 177.1(4)
C15 C23 C33 C18 2.9(6)
C60 C31 C35 C44 -0.4(6)
C21 C25 C37 C49 -0.2(7)
C17 C15 C38 C46 -155.3(3)
C23 C15 C38 C46 27.8(5)
C17 C15 C38 C39 81.7(4)
C23 C15 C38 C39 -95.2(4)
C51 C24 C42 C52 0.0(7)
S3 C24 C42 C52 -176.5(4)
C31 C35 C44 C22 0.4(6)
C12 C22 C44 C35 -0.3(6)
C21 C30 C45 C49 0.8(6)
P6 C30 C45 C49 179.1(4)
C25 C37 C49 C45 0.2(8)
C30 C45 C49 C37 -0.5(7)
C42 C24 C51 C59 0.2(7)
S3 C24 C51 C59 176.8(3)
C59 C47 C52 C42 -0.5(8)
C24 C42 C52 C47 0.1(7)
C52 C47 C59 C51 0.8(8)
C24 C51 C59 C47 -0.6(7)
C22 C12 C60 C31 -0.1(5)
P6 C12 C60 C31 -174.7(3)
C35 C31 C60 C12 0.2(6)
C60 C12 P6 C30 -135.7(3)
C22 C12 P6 C30 49.5(3)
C60 C12 P6 C20 -22.1(3)
C22 C12 P6 C20 163.2(3)
C60 C12 P6 Ru1 82.5(3)
C22 C12 P6 Ru1 -92.2(3)
C45 C30 P6 C12 -105.9(4)
C21 C30 P6 C12 72.5(3)
C45 C30 P6 C20 140.7(3)
C21 C30 P6 C20 -41.0(3)
C45 C30 P6 Ru1 32.7(4)
C21 C30 P6 Ru1 -148.9(3)
S3 C20 P6 C12 97.75(18)
S3 C20 P6 C30 -150.23(17)
S3 C20 P6 Ru1 -22.70(15)
C42 C24 S3 C20 -131.8(3)
C51 C24 S3 C20 51.7(4)
C42 C24 S3 Ru1 -32.4(4)
C51 C24 S3 Ru1 151.0(3)
P6 C20 S3 C24 140.04(19)
P6 C20 S3 Ru1 21.87(15)
C12 P6 Ru1 Cl3 176.02(14)
C30 P6 Ru1 Cl3 42.09(15)
C20 P6 Ru1 Cl3 -72.19(13)
C12 P6 Ru1 S3 -93.55(14)
C30 P6 Ru1 S3 132.51(15)
C20 P6 Ru1 S3 18.23(12)
C24 S3 Ru1 P6 -124.12(14)
C20 S3 Ru1 P6 -18.25(12)
C24 S3 Ru1 Cl3 -40.60(14)
C20 S3 Ru1 Cl3 65.28(13)
